data_7017686
loop_
_publ_author_name
'Biswas, Saptarshi'
'Naiya, Subrata'
'G\'omez-Garc\'ia, Carlos J'
'Ghosh, Ashutosh'

_publ_section_title
;
 Synthesis of the first heterometalic star-shaped oxido-bridged MnCu3
 complex and its conversion into trinuclear species modulated by
 pseudohalides (N3(-), NCS- and NCO-): structural analyses and magnetic
 properties.
;
_journal_issue 2
_journal_name_full 'Dalton transactions (Cambridge, England : 2003)'
_journal_page_first 462
_journal_page_last 473
_journal_paper_doi 10.1039/c1dt11333j
_journal_volume 41
_journal_year 2012
_chemical_formula_moiety 'C38 H40 Cu2 Mn N10 O4'
_chemical_formula_sum 'C38 H40 Cu2 Mn N10 O4'
_chemical_formula_weight 882.84
_chemical_name_systematic
;
?
;
_space_group_IT_number 15
_symmetry_cell_setting monoclinic
_symmetry_space_group_name_Hall '-C 2yc'
_symmetry_space_group_name_H-M 'C 1 2/c 1'
_atom_sites_solution_hydrogens geom
_atom_sites_solution_primary direct
_atom_sites_solution_secondary difmap
_audit_creation_method SHELXL-97
_cell_angle_alpha 90.00
_cell_angle_beta 97.2420(10)
_cell_angle_gamma 90.00
_cell_formula_units_Z 4
_cell_length_a 22.7481(6)
_cell_length_b 10.0972(3)
_cell_length_c 17.6258(5)
_cell_measurement_reflns_used 9007
_cell_measurement_temperature 150(2)
_cell_measurement_theta_max 35.3
_cell_measurement_theta_min 1.8
_cell_volume 4016.2(2)
_computing_cell_refinement 'Bruker SMART'
_computing_data_collection 'Bruker SMART'
_computing_data_reduction 'Bruker SAINT'
_computing_molecular_graphics 'Ortep-3 for Windows (Farrugia, 1997)'
_computing_publication_material 'WINGX V1.80.03'
_computing_structure_refinement 'SHELXL-97 (Sheldrick, 1997)'
_computing_structure_solution 'SHELXS-97 (Sheldrick, 1990)'
_diffrn_ambient_temperature 150(2)
_diffrn_measured_fraction_theta_full 0.986
_diffrn_measured_fraction_theta_max 0.986
_diffrn_measurement_device_type 'CCD area detector'
_diffrn_measurement_method 'phi and omega scans'
_diffrn_radiation_monochromator graphite
_diffrn_radiation_source 'fine-focus sealed tube'
_diffrn_radiation_type MoK\a
_diffrn_radiation_wavelength 0.71073
_diffrn_reflns_av_R_equivalents 0.0284
_diffrn_reflns_av_sigmaI/netI 0.0301
_diffrn_reflns_limit_h_max 36
_diffrn_reflns_limit_h_min -36
_diffrn_reflns_limit_k_max 16
_diffrn_reflns_limit_k_min -15
_diffrn_reflns_limit_l_max 25
_diffrn_reflns_limit_l_min -28
_diffrn_reflns_number 39682
_diffrn_reflns_theta_full 35.35
_diffrn_reflns_theta_max 35.35
_diffrn_reflns_theta_min 1.80
_exptl_absorpt_coefficient_mu 1.411
_exptl_absorpt_correction_T_max 0.8510
_exptl_absorpt_correction_T_min 0.5737
_exptl_absorpt_correction_type empirical
_exptl_absorpt_process_details SADABS
_exptl_crystal_colour Green
_exptl_crystal_density_diffrn 1.46
_exptl_crystal_density_method 'not measured'
_exptl_crystal_description RECTANGULAR
_exptl_crystal_F_000 2034
_exptl_crystal_size_max 0.30
_exptl_crystal_size_mid 0.08
_exptl_crystal_size_min 0.08
_refine_diff_density_max 1.633
_refine_diff_density_min -0.340
_refine_diff_density_rms 0.134
_refine_ls_extinction_method none
_refine_ls_goodness_of_fit_ref 1.053
_refine_ls_hydrogen_treatment constr
_refine_ls_matrix_type full
_refine_ls_number_parameters 249
_refine_ls_number_reflns 8948
_refine_ls_number_restraints 0
_refine_ls_restrained_S_all 1.053
_refine_ls_R_factor_all 0.0854
_refine_ls_R_factor_gt 0.0532
_refine_ls_shift/su_max 0.087
_refine_ls_shift/su_mean 0.010
_refine_ls_structure_factor_coef Fsqd
_refine_ls_weighting_details 'calc w=1/[\s^2^(Fo^2^)+(0.1267P)^2^+1.1389P] where P=(Fo^2^+2Fc^2^)/3'
_refine_ls_weighting_scheme calc
_refine_ls_wR_factor_gt 0.1874
_refine_ls_wR_factor_ref 0.2098
_reflns_number_gt 5696
_reflns_number_total 9007
_reflns_threshold_expression >2sigma(I)
_cod_data_source_file c1dt11333j.txt
_cod_data_source_block 2
_cod_depositor_comments
;
The following automatic conversions were performed:

'_symmetry_cell_setting' value 'Monoclinic' changed to 'monoclinic'
according to /home/saulius/struct/CIF-dictionaries/cif_core.dic
dictionary named 'cif_core.dic' version 2.4.1 from
2010-06-29.

'_exptl_absorpt_correction_type' value 'EMPIRICAL'
changed to 'empirical' according to
/home/saulius/struct/CIF-dictionaries/cif_core.dic dictionary named
'cif_core.dic' version 2.4.1 from 2010-06-29.

Automatic conversion script
Id: cif_fix_values 1715 2011-07-08 13:25:40Z adriana 
;
_cod_original_sg_symbol_H-M 'C 2/c'
_cod_database_code 7017686

loop_
_symmetry_equiv_pos_as_xyz
'x, y, z'
'-x, y, -z+1/2'
'x+1/2, y+1/2, z'
'-x+1/2, y+1/2, -z+1/2'
'-x, -y, -z'
'x, -y, z-1/2'
'-x+1/2, -y+1/2, -z'
'x+1/2, -y+1/2, z-1/2'

loop_
_atom_site_label
_atom_site_type_symbol
_atom_site_fract_x
_atom_site_fract_y
_atom_site_fract_z
_atom_site_U_iso_or_equiv
_atom_site_adp_type
_atom_site_occupancy
_atom_site_symmetry_multiplicity
_atom_site_calc_flag
_atom_site_refinement_flags
Cu1 Cu 0.934843(11) 0.02119(3) 0.682509(16) 0.03872(11) Uani 1 1 d .
Mn1 Mn 1.0000 -0.23921(5) 0.7500 0.04558(14) Uani 1 2 d S
O1 O 1.01476(8) -0.03195(18) 0.67922(10) 0.0451(4) Uani 1 1 d .
N5 N 1.11473(18) -0.4419(5) 0.6255(3) 0.1088(14) Uani 1 1 d .
O2 O 0.91878(8) -0.16498(17) 0.69669(11) 0.0484(4) Uani 1 1 d .
N1 N 0.95260(10) 0.1937(2) 0.64065(14) 0.0497(5) Uani 1 1 d .
N2 N 0.85500(10) 0.0628(2) 0.70652(15) 0.0525(5) Uani 1 1 d .
C1 C 1.04451(11) -0.0019(2) 0.62189(13) 0.0416(5) Uani 1 1 d .
N4 N 1.07259(14) -0.4074(3) 0.64965(18) 0.0671(7) Uani 1 1 d .
C7 C 0.98817(14) 0.2109(3) 0.58896(15) 0.0529(6) Uani 1 1 d .
N3 N 1.02802(15) -0.3771(3) 0.67217(19) 0.0732(8) Uani 1 1 d .
C6 C 1.03133(11) 0.1105(3) 0.57389(13) 0.0480(6) Uani 1 1 d .
C15 C 0.76247(14) -0.2039(4) 0.62379(19) 0.0678(9) Uani 1 1 d .
H15 H 0.7266 -0.1594 0.6221 0.081 Uiso 1 1 calc R
C10 C 0.90025(16) 0.2802(3) 0.7436(2) 0.0688(9) Uani 1 1 d .
H10A H 0.9336 0.2405 0.7754 0.083 Uiso 1 1 calc R
H10B H 0.8919 0.3645 0.7665 0.083 Uiso 1 1 calc R
C14 C 0.81408(11) -0.1470(3) 0.66242(15) 0.0505(6) Uani 1 1 d .
C5 C 1.06626(15) 0.1282(4) 0.51374(16) 0.0654(9) Uani 1 1 d .
H5 H 1.0579 0.1990 0.4804 0.079 Uiso 1 1 calc R
C19 C 0.86796(11) -0.2171(2) 0.66448(14) 0.0454(5) Uani 1 1 d .
C2 C 1.09230(12) -0.0838(3) 0.61045(17) 0.0550(6) Uani 1 1 d .
H2 H 1.1019 -0.1544 0.6435 0.066 Uiso 1 1 calc R
C3 C 1.12556(15) -0.0621(5) 0.5512(2) 0.0729(10) Uani 1 1 d .
H3 H 1.1567 -0.1184 0.5437 0.087 Uiso 1 1 calc R
C11 C 0.84741(17) 0.1920(4) 0.7440(3) 0.0794(11) Uani 1 1 d .
H11A H 0.8404 0.1767 0.7964 0.095 Uiso 1 1 calc R
H11B H 0.8128 0.2363 0.7178 0.095 Uiso 1 1 calc R
C4 C 1.11161(18) 0.0458(5) 0.50268(19) 0.0804(12) Uani 1 1 d .
H4 H 1.1335 0.0614 0.4625 0.096 Uiso 1 1 calc R
C18 C 0.86852(16) -0.3427(3) 0.6323(2) 0.0651(8) Uani 1 1 d .
H18 H 0.9034 -0.3917 0.6365 0.078 Uiso 1 1 calc R
C16 C 0.76454(19) -0.3261(4) 0.5881(2) 0.0827(12) Uani 1 1 d .
H16 H 0.7306 -0.3611 0.5604 0.099 Uiso 1 1 calc R
C17 C 0.8164(2) -0.3945(4) 0.5938(2) 0.0824(11) Uani 1 1 d .
H17 H 0.8171 -0.4778 0.5714 0.099 Uiso 1 1 calc R
C13 C 0.81108(13) -0.0181(4) 0.6998(2) 0.0628(8) Uani 1 1 d .
C9 C 0.91782(18) 0.3054(3) 0.6652(2) 0.0727(9) Uani 1 1 d .
H9A H 0.8825 0.3176 0.6289 0.087 Uiso 1 1 calc R
H9B H 0.9411 0.3859 0.6662 0.087 Uiso 1 1 calc R
C8 C 0.9880(2) 0.3398(4) 0.5450(2) 0.0868(12) Uani 1 1 d .
H8A H 0.9577 0.3970 0.5599 0.130 Uiso 1 1 calc R
H8B H 0.9801 0.3220 0.4911 0.130 Uiso 1 1 calc R
H8C H 1.0259 0.3821 0.5560 0.130 Uiso 1 1 calc R
C12 C 0.7533(2) 0.0146(6) 0.7311(4) 0.119(2) Uani 1 1 d .
H12A H 0.7560 0.1013 0.7537 0.179 Uiso 1 1 calc R
H12B H 0.7463 -0.0496 0.7692 0.179 Uiso 1 1 calc R
H12C H 0.7211 0.0127 0.6902 0.179 Uiso 1 1 calc R

loop_
_atom_site_aniso_label
_atom_site_aniso_U_11
_atom_site_aniso_U_22
_atom_site_aniso_U_33
_atom_site_aniso_U_23
_atom_site_aniso_U_13
_atom_site_aniso_U_12
Cu1 0.03712(16) 0.02998(15) 0.04883(19) 0.00020(9) 0.00454(11) 0.00104(9)
Mn1 0.0486(3) 0.0335(2) 0.0519(3) 0.000 -0.0048(2) 0.000
O1 0.0450(9) 0.0477(9) 0.0450(9) 0.0138(7) 0.0148(7) 0.0082(7)
N5 0.078(2) 0.108(3) 0.142(4) 0.012(3) 0.017(2) 0.032(2)
O2 0.0447(8) 0.0350(8) 0.0617(10) 0.0012(7) -0.0080(7) -0.0059(7)
N1 0.0552(11) 0.0299(9) 0.0599(12) 0.0041(8) -0.0090(10) -0.0005(8)
N2 0.0435(10) 0.0521(12) 0.0619(13) -0.0084(10) 0.0066(9) 0.0066(9)
C1 0.0424(11) 0.0469(11) 0.0358(10) 0.0009(8) 0.0064(8) -0.0096(9)
N4 0.0720(17) 0.0475(13) 0.0775(17) -0.0023(12) -0.0069(14) 0.0067(12)
C7 0.0683(16) 0.0387(11) 0.0462(13) 0.0108(10) -0.0140(11) -0.0160(11)
N3 0.0783(18) 0.0560(15) 0.0849(19) -0.0265(14) 0.0086(15) -0.0013(13)
C6 0.0540(13) 0.0539(13) 0.0341(10) 0.0042(9) -0.0020(9) -0.0236(11)
C15 0.0464(14) 0.088(2) 0.0671(18) 0.0161(17) -0.0012(12) -0.0209(15)
C10 0.0682(19) 0.0479(15) 0.086(2) -0.0196(15) -0.0055(16) 0.0155(13)
C14 0.0458(12) 0.0589(15) 0.0470(12) 0.0060(11) 0.0066(10) -0.0150(11)
C5 0.0691(18) 0.083(2) 0.0439(13) 0.0111(14) 0.0071(12) -0.0318(17)
C19 0.0504(12) 0.0428(11) 0.0412(11) 0.0064(9) -0.0017(9) -0.0151(9)
C2 0.0471(13) 0.0663(17) 0.0540(14) -0.0046(12) 0.0160(11) -0.0051(12)
C3 0.0550(16) 0.103(3) 0.0654(19) -0.0201(19) 0.0254(14) -0.0172(17)
C11 0.067(2) 0.069(2) 0.105(3) -0.030(2) 0.0166(19) 0.0156(16)
C4 0.074(2) 0.128(3) 0.0429(14) -0.0030(18) 0.0195(14) -0.045(2)
C18 0.0700(18) 0.0397(13) 0.081(2) 0.0021(13) -0.0077(15) -0.0128(12)
C16 0.077(2) 0.088(3) 0.076(2) 0.0087(19) -0.0185(18) -0.043(2)
C17 0.096(3) 0.0547(18) 0.089(2) -0.0063(17) -0.018(2) -0.0283(19)
C13 0.0423(14) 0.081(2) 0.0663(18) -0.0075(15) 0.0120(13) -0.0015(13)
C9 0.079(2) 0.0369(13) 0.096(2) 0.0023(14) -0.0090(18) 0.0151(14)
C8 0.125(3) 0.0518(17) 0.079(2) 0.0286(17) -0.007(2) -0.0164(19)
C12 0.060(2) 0.137(5) 0.171(6) -0.050(4) 0.057(3) -0.014(2)

loop_
_atom_type_symbol
_atom_type_description
_atom_type_scat_dispersion_real
_atom_type_scat_dispersion_imag
_atom_type_scat_source
C C 0.0033 0.0016 'International Tables Vol C Tables 4.2.6.8 and 6.1.1.4'
H H 0.0000 0.0000 'International Tables Vol C Tables 4.2.6.8 and 6.1.1.4'
N N 0.0061 0.0033 'International Tables Vol C Tables 4.2.6.8 and 6.1.1.4'
O O 0.0106 0.0060 'International Tables Vol C Tables 4.2.6.8 and 6.1.1.4'
Mn Mn 0.3368 0.7283 'International Tables Vol C Tables 4.2.6.8 and 6.1.1.4'
Cu Cu 0.3201 1.2651 'International Tables Vol C Tables 4.2.6.8 and 6.1.1.4'

loop_
_geom_angle_atom_site_label_1
_geom_angle_atom_site_label_2
_geom_angle_atom_site_label_3
_geom_angle
_geom_angle_site_symmetry_1
_geom_angle_site_symmetry_3
O1 Cu1 O2 85.80(8) . .
O1 Cu1 N1 89.78(9) . .
O2 Cu1 N1 164.85(9) . .
O1 Cu1 N2 168.76(9) . .
O2 Cu1 N2 89.16(10) . .
N1 Cu1 N2 97.55(10) . .
O2 Mn1 O2 138.23(9) 2_756 .
O2 Mn1 N3 105.38(11) 2_756 2_756
O2 Mn1 N3 101.86(10) . 2_756
O2 Mn1 N3 101.86(10) 2_756 .
O2 Mn1 N3 105.38(11) . .
N3 Mn1 N3 97.35(19) 2_756 .
O2 Mn1 O1 75.94(7) 2_756 .
O2 Mn1 O1 68.99(7) . .
N3 Mn1 O1 162.81(10) 2_756 .
N3 Mn1 O1 99.14(10) . .
O2 Mn1 O1 68.99(7) 2_756 2_756
O2 Mn1 O1 75.94(7) . 2_756
N3 Mn1 O1 99.14(10) 2_756 2_756
N3 Mn1 O1 162.81(10) . 2_756
O1 Mn1 O1 64.96(9) . 2_756
C1 O1 Cu1 122.83(16) . .
C1 O1 Mn1 133.91(16) . .
Cu1 O1 Mn1 91.84(7) . .
C19 O2 Cu1 119.79(16) . .
C19 O2 Mn1 135.80(16) . .
Cu1 O2 Mn1 103.54(8) . .
C7 N1 C9 120.4(3) . .
C7 N1 Cu1 123.97(19) . .
C9 N1 Cu1 115.3(2) . .
C13 N2 C11 117.9(3) . .
C13 N2 Cu1 125.1(2) . .
C11 N2 Cu1 116.6(2) . .
O1 C1 C2 117.2(2) . .
O1 C1 C6 123.2(2) . .
C2 C1 C6 119.6(2) . .
N5 N4 N3 176.6(4) . .
N1 C7 C6 121.7(2) . .
N1 C7 C8 120.7(3) . .
C6 C7 C8 117.6(3) . .
N4 N3 Mn1 137.4(3) . .
C5 C6 C1 116.7(3) . .
C5 C6 C7 120.2(3) . .
C1 C6 C7 122.8(2) . .
C16 C15 C14 120.7(3) . .
C16 C15 H15 119.7 . .
C14 C15 H15 119.7 . .
C11 C10 C9 114.2(3) . .
C11 C10 H10A 108.7 . .
C9 C10 H10A 108.7 . .
C11 C10 H10B 108.7 . .
C9 C10 H10B 108.7 . .
H10A C10 H10B 107.6 . .
C15 C14 C19 118.5(3) . .
C15 C14 C13 119.9(3) . .
C19 C14 C13 121.6(2) . .
C4 C5 C6 122.6(3) . .
C4 C5 H5 118.7 . .
C6 C5 H5 118.7 . .
O2 C19 C18 118.9(3) . .
O2 C19 C14 121.1(2) . .
C18 C19 C14 120.0(2) . .
C3 C2 C1 121.6(3) . .
C3 C2 H2 119.2 . .
C1 C2 H2 119.2 . .
C2 C3 C4 118.8(4) . .
C2 C3 H3 120.6 . .
C4 C3 H3 120.6 . .
N2 C11 C10 112.5(3) . .
N2 C11 H11A 109.1 . .
C10 C11 H11A 109.1 . .
N2 C11 H11B 109.1 . .
C10 C11 H11B 109.1 . .
H11A C11 H11B 107.8 . .
C5 C4 C3 120.5(3) . .
C5 C4 H4 119.7 . .
C3 C4 H4 119.7 . .
C17 C18 C19 119.4(3) . .
C17 C18 H18 120.3 . .
C19 C18 H18 120.3 . .
C17 C16 C15 119.8(3) . .
C17 C16 H16 120.1 . .
C15 C16 H16 120.1 . .
C16 C17 C18 121.5(4) . .
C16 C17 H17 119.2 . .
C18 C17 H17 119.2 . .
N2 C13 C14 121.8(3) . .
N2 C13 C12 121.7(4) . .
C14 C13 C12 116.5(3) . .
N1 C9 C10 110.8(3) . .
N1 C9 H9A 109.5 . .
C10 C9 H9A 109.5 . .
N1 C9 H9B 109.5 . .
C10 C9 H9B 109.5 . .
H9A C9 H9B 108.1 . .
C7 C8 H8A 109.5 . .
C7 C8 H8B 109.5 . .
H8A C8 H8B 109.5 . .
C7 C8 H8C 109.5 . .
H8A C8 H8C 109.5 . .
H8B C8 H8C 109.5 . .
C13 C12 H12A 109.5 . .
C13 C12 H12B 109.4 . .
H12A C12 H12B 109.5 . .
C13 C12 H12C 109.5 . .
H12A C12 H12C 109.5 . .
H12B C12 H12C 109.5 . .

loop_
_geom_bond_atom_site_label_1
_geom_bond_atom_site_label_2
_geom_bond_distance
_geom_bond_site_symmetry_2
Cu1 O1 1.9033(18) .
Cu1 O2 1.9372(17) .
Cu1 N1 1.954(2) .
Cu1 N2 1.962(2) .
Mn1 O2 2.1026(18) 2_756
Mn1 O2 2.1026(18) .
Mn1 N3 2.109(3) 2_756
Mn1 N3 2.109(3) .
Mn1 O1 2.4808(17) .
Mn1 O1 2.4808(17) 2_756
O1 C1 1.320(3) .
N5 N4 1.150(5) .
O2 C19 1.330(3) .
N1 C7 1.304(4) .
N1 C9 1.474(4) .
N2 C13 1.284(4) .
N2 C11 1.482(4) .
C1 C2 1.400(4) .
C1 C6 1.425(4) .
N4 N3 1.175(4) .
C7 C6 1.459(5) .
C7 C8 1.514(4) .
C6 C5 1.414(4) .
C15 C16 1.388(6) .
C15 C14 1.404(4) .
C15 H15 0.9300 .
C10 C11 1.497(5) .
C10 C9 1.507(6) .
C10 H10A 0.9700 .
C10 H10B 0.9700 .
C14 C19 1.412(4) .
C14 C13 1.464(5) .
C5 C4 1.358(6) .
C5 H5 0.9300 .
C19 C18 1.390(4) .
C2 C3 1.383(4) .
C2 H2 0.9300 .
C3 C4 1.396(7) .
C3 H3 0.9300 .
C11 H11A 0.9700 .
C11 H11B 0.9700 .
C4 H4 0.9300 .
C18 C17 1.391(5) .
C18 H18 0.9300 .
C16 C17 1.361(7) .
C16 H16 0.9300 .
C17 H17 0.9300 .
C13 C12 1.525(5) .
C9 H9A 0.9700 .
C9 H9B 0.9700 .
C8 H8A 0.9600 .
C8 H8B 0.9600 .
C8 H8C 0.9600 .
C12 H12A 0.9600 .
C12 H12B 0.9600 .
C12 H12C 0.9600 .
